data_1540719
loop_
_publ_author_name
'Akdeniz, Ali'
'Minami, Tsuyoshi'
'Watanabe, Sagiri'
'Yokoyama, Maki'
'Ema, Tadashi'
'Anzenbacher, Pavel'

_publ_section_title
;
 Determination of enantiomeric excess of carboxylates by fluorescent
 macrocyclic sensors
;
_journal_issue 3
_journal_name_full 'Chem. Sci.'
_journal_page_first 2016
_journal_paper_doi 10.1039/C5SC04235F
_journal_volume 7
_journal_year 2016
_chemical_absolute_configuration 'CHOOSE rm ad rmad syn or unk'
_chemical_formula_moiety 'C61 H44 Cl3 N7 O11'
_chemical_formula_sum 'C61 H44 Cl3 N7 O11'
_chemical_formula_weight 1157.42
_chemical_melting_point 547
_chemical_name_systematic 'chemosensor S2'
_space_group_crystal_system orthorhombic
_space_group_IT_number 19
_space_group_name_Hall 'P 2ac 2ab'
_space_group_name_H-M_alt 'P 21 21 21'
_symmetry_space_group_name_Hall 'P 2ac 2ab'
_symmetry_space_group_name_H-M 'P 21 21 21'
_atom_sites_solution_hydrogens geom
_atom_sites_solution_primary direct
_atom_sites_solution_secondary difmap
_audit_update_record
;
2015-11-04 deposited with the CCDC.
2015-12-11 downloaded from the CCDC.
;
_cell_angle_alpha 90.0000
_cell_angle_beta 90.0000
_cell_angle_gamma 90.0000
_cell_formula_units_Z 4
_cell_length_a 9.617(11)
_cell_length_b 16.200(19)
_cell_length_c 37.85(5)
_cell_measurement_reflns_used 7984
_cell_measurement_temperature 100
_cell_measurement_theta_max 27.40
_cell_measurement_theta_min 3.00
_cell_volume 5897(12)
_computing_cell_refinement 'CrystalClear-SM Expert 2.0 r16'
_computing_data_collection 'CrystalClear-SM Expert 2.0 r16 (Rigaku, 2014)'
_computing_data_reduction 'CrystalClear-SM Expert 2.0 r16'
_computing_molecular_graphics 'CrystalStructure 4.1'
_computing_publication_material 'CrystalStructure 4.1 (Rigaku, 2014)'
_computing_structure_refinement 'SHELXL2013 (Sheldrick, 2008)'
_computing_structure_solution 'SIR92 (Altomare, et al., 1994)'
_diffrn_ambient_temperature 100
_diffrn_detector_area_resol_mean 7.111
_diffrn_measured_fraction_theta_full 0.962
_diffrn_measured_fraction_theta_max 0.956
_diffrn_measurement_device_type 'Rigaku Saturn724'
_diffrn_measurement_method \w
_diffrn_radiation_type 'Mo K\a'
_diffrn_radiation_wavelength 0.71075
_diffrn_reflns_av_R_equivalents 0.1259
_diffrn_reflns_laue_measured_fraction_full 0.962
_diffrn_reflns_laue_measured_fraction_max 0.956
_diffrn_reflns_limit_h_max 12
_diffrn_reflns_limit_h_min -11
_diffrn_reflns_limit_k_max 20
_diffrn_reflns_limit_k_min -12
_diffrn_reflns_limit_l_max 47
_diffrn_reflns_limit_l_min -47
_diffrn_reflns_number 25878
_diffrn_reflns_point_group_measured_fraction_full 0.928
_diffrn_reflns_point_group_measured_fraction_max 0.918
_diffrn_reflns_theta_full 25.242
_diffrn_reflns_theta_max 26.767
_diffrn_reflns_theta_min 3.020
_diffrn_standards_number 0
_exptl_absorpt_coefficient_mu 0.221
_exptl_absorpt_correction_T_max 0.998
_exptl_absorpt_correction_T_min 0.559
_exptl_absorpt_correction_type multi-scan
_exptl_absorpt_process_details 'REQAB (Rigaku, 1998)'
_exptl_crystal_colour yellow
_exptl_crystal_density_diffrn 1.304
_exptl_crystal_density_method 'not measured'
_exptl_crystal_description platelet
_exptl_crystal_F_000 2392.00
_exptl_crystal_recrystallization_method 'Re-crystallisation from solvent: chloroform/hexane'
_exptl_crystal_size_max 0.340
_exptl_crystal_size_mid 0.260
_exptl_crystal_size_min 0.010
_refine_diff_density_max 0.69
_refine_diff_density_min -0.48
_refine_ls_abs_structure_details
;
 Flack x determined using 993 quotients [(I+)-(I-)]/[(I+)+(I-)]
 (Parsons and Flack (2004), Acta Cryst. A60, s61).
;
_refine_ls_abs_structure_Flack 0.15(18)
_refine_ls_extinction_method none
_refine_ls_goodness_of_fit_ref 1.369
_refine_ls_hydrogen_treatment mixed
_refine_ls_number_parameters 747
_refine_ls_number_reflns 11534
_refine_ls_number_restraints 2
_refine_ls_R_factor_all 0.2332
_refine_ls_R_factor_gt 0.1267
_refine_ls_shift/su_max 0.000
_refine_ls_structure_factor_coef Fsqd
_refine_ls_weighting_details 'w = 1/[\s^2^(Fo^2^)+(0.0500P)^2^+0.0000P] where P=(Fo^2^+2Fc^2^)/3'
_refine_ls_weighting_scheme calc
_refine_ls_wR_factor_gt 0.2376
_refine_ls_wR_factor_ref 0.2814
_reflns_number_gt 4188
_reflns_number_total 11534
_reflns_threshold_expression F^2^>2.0\s(F^2^)
_cod_data_source_file c5sc04235f2.cif
_cod_data_source_block 20150611ema_p
_cod_depositor_comments 'Adding full bibliography for 1540719.cif.'
_cod_database_code 1540719
_shelxl_res_file
;
TITL 20150611ema_p
CELL  0.71075 9.61700 16.20000 37.85000 90.00000 90.00000 90.00000
ZERR  4 0.01100 0.01900 0.05000 0.00000 0.00000 0.00000
LATT -1
SYMM .50+X, .50-Y,    -Z
SYMM    -X, .50+Y, .50-Z
SYMM .50-X,    -Y, .50+Z
SFAC C H CL N O
UNIT 244 176 12 28 44
SHEL 6.790236 0.769625
L.S. 20
FMAP 2
PLAN -100
WPDB -2
HTAB
BOND $H
CONF
LIST 4
TEMP -173.0
ACTA
SIZE 0.340 0.260 0.010
SADI 0.0200 H61 O61 H62 O61
DFIX 1.0000 0.0200 H61 O61
WGHT    0.050000
FVAR       1.00309
CL71  3    0.489057    0.678005    0.031488    11.00000    0.19429    0.09792 =
         0.17440   -0.00633    0.02423    0.02928
CL72  3    0.514183    0.800370    0.087766    11.00000    0.31931    0.14419 =
         0.13945    0.01377   -0.02290   -0.08537
CL73  3    0.243703    0.742543    0.065896    11.00000    0.10978    0.11568 =
         0.41523    0.06427    0.02291    0.00270
O1    5    0.729407    0.271041    0.082617    11.00000    0.05452    0.04276 =
         0.06373    0.00045    0.00450    0.00536
O2    5    1.010421    0.158311    0.036829    11.00000    0.06774    0.05029 =
         0.07124    0.00553    0.00322    0.00236
O3    5    1.123854   -0.112809    0.213294    11.00000    0.20372    0.09361 =
         0.09384    0.02650    0.03254    0.08605
O4    5    1.129765   -0.200853    0.341527    11.00000    0.05925    0.04134 =
         0.10770    0.00957    0.00104    0.01042
O5    5    1.000206   -0.132977    0.381459    11.00000    0.08934    0.05482 =
         0.09117    0.00325   -0.01002    0.00608
O6    5    0.739146    0.124794    0.345726    11.00000    0.07117    0.03279 =
         0.07419   -0.00372    0.01097   -0.01254
O7    5    0.373080    0.474687    0.220350    11.00000    0.05421    0.06509 =
         0.09725    0.00274    0.00112    0.02620
O8    5    0.583434    0.414593    0.144740    11.00000    0.05900    0.04089 =
         0.06980    0.00362    0.00725    0.00809
O9    5    0.961574   -0.210876    0.104344    11.00000    0.11345    0.07151 =
         0.11043   -0.00319    0.00394    0.02748
O10   5    0.753095    0.764284    0.330166    11.00000    0.07584    0.06482 =
         0.07960   -0.00952    0.01220    0.00560
O61   5    0.798727    0.145082    0.204027    11.00000    0.05247    0.07137 =
         0.09531    0.00932   -0.00536    0.01497
N1    4    0.944193    0.161879    0.096583    11.00000    0.05424    0.03359 =
         0.08091   -0.00282    0.00052   -0.00250
AFIX  43
H1    2    0.890351    0.189384    0.111240    11.00000   -1.20000
AFIX   0
N2    4    1.020365    0.089595    0.147826    11.00000    0.03446    0.03340 =
         0.07046   -0.00687   -0.00885   -0.00002
N3    4    1.075080    0.023793    0.201689    11.00000    0.05075    0.03605 =
         0.08669    0.00478   -0.00345    0.01288
AFIX  43
H3    2    1.052716    0.070701    0.211945    11.00000   -1.20000
AFIX   0
N4    4    1.050532   -0.141556    0.350545    11.00000    0.06726    0.05886 =
         0.08675   -0.00377   -0.02935   -0.01463
N5    4    0.747020    0.169609    0.286846    11.00000    0.04684    0.03812 =
         0.07078    0.00479   -0.00164    0.00177
AFIX  43
H5    2    0.788701    0.159322    0.266622    11.00000   -1.20000
AFIX   0
N6    4    0.639109    0.272937    0.252905    11.00000    0.02279    0.03496 =
         0.08753    0.00782   -0.00046    0.00337
N7    4    0.538935    0.371266    0.214383    11.00000    0.04195    0.05491 =
         0.06717   -0.01246    0.00523    0.02031
AFIX  43
H7    2    0.594532    0.348585    0.198674    11.00000   -1.20000
AFIX   0
C1    1    0.549691    0.371018    0.069967    11.00000    0.03876    0.04698 =
         0.06971    0.00711    0.00021   -0.01955
C2    1    0.406680    0.386384    0.059728    11.00000    0.04272    0.03773 =
         0.06339   -0.00210    0.00503    0.01296
C3    1    0.344607    0.469199    0.060658    11.00000    0.03653    0.06059 =
         0.08393    0.02128    0.00336    0.00089
AFIX  43
H3A   2    0.399679    0.513451    0.069344    11.00000   -1.20000
AFIX   0
C4    1    0.206960    0.486968    0.049322    11.00000    0.05769    0.04987 =
         0.13920    0.03280    0.01924    0.01931
AFIX  43
H4    2    0.171120    0.541325    0.051727    11.00000   -1.20000
AFIX   0
C5    1    0.120255    0.422211    0.034000    11.00000    0.03615    0.04122 =
         0.12575    0.01201    0.01697    0.00088
AFIX  43
H5A   2    0.029638    0.433429    0.025236    11.00000   -1.20000
AFIX   0
C6    1    0.177943    0.341959    0.032861    11.00000    0.05941    0.05150 =
         0.05822   -0.00111    0.00123   -0.01814
AFIX  43
H6    2    0.123415    0.298773    0.023044    11.00000   -1.20000
AFIX   0
C7    1    0.315037    0.322049    0.045784    11.00000    0.05062    0.05895 =
         0.06896   -0.00780   -0.00762    0.01734
C8    1    0.370394    0.236966    0.046312    11.00000    0.06780    0.04651 =
         0.07119    0.00828    0.01151   -0.00440
AFIX  43
H8    2    0.313872    0.192998    0.037971    11.00000   -1.20000
AFIX   0
C9    1    0.505026    0.219593    0.058900    11.00000    0.04181    0.03896 =
         0.06084   -0.00589    0.00304    0.01272
C10   1    0.593247    0.287636    0.070316    11.00000    0.02321    0.04721 =
         0.07587    0.01082    0.00371    0.00596
C11   1    0.827186    0.255080    0.053688    11.00000    0.04832    0.03183 =
         0.10255    0.00182   -0.00552    0.00503
AFIX  23
H11A  2    0.878586    0.306606    0.048471    11.00000   -1.20000
H11B  2    0.773626    0.240145    0.032286    11.00000   -1.20000
AFIX   0
C12   1    0.936088    0.183966    0.061591    11.00000    0.06640    0.03104 =
         0.05604   -0.00874    0.00029   -0.01199
C13   1    1.033820    0.096597    0.112600    11.00000    0.01782    0.04353 =
         0.07981   -0.01261   -0.00978    0.00937
C14   1    1.120371    0.047440    0.091746    11.00000    0.13715    0.07861 =
         0.08288    0.01787   -0.00129    0.06110
AFIX  43
H14   2    1.128009    0.055962    0.066990    11.00000   -1.20000
AFIX   0
C15   1    1.197715   -0.016827    0.109359    11.00000    0.06818    0.10700 =
         0.13112   -0.00671    0.01315    0.04759
AFIX  43
H15   2    1.248820   -0.056288    0.096088    11.00000   -1.20000
AFIX   0
C16   1    1.196219   -0.020168    0.147015    11.00000    0.04834    0.10861 =
         0.08780    0.03514    0.00492    0.03878
AFIX  43
H16   2    1.260085   -0.053720    0.159681    11.00000   -1.20000
AFIX   0
C17   1    1.096133    0.028330    0.164735    11.00000    0.02825    0.04045 =
         0.08517   -0.00802    0.00101    0.00810
C18   1    1.084492   -0.043699    0.224144    11.00000    0.06035    0.06191 =
         0.08110   -0.00259    0.00560    0.00356
C19   1    1.037311   -0.028618    0.261646    11.00000    0.06719    0.03132 =
         0.07391    0.01038    0.00118    0.00659
C20   1    0.943857    0.035537    0.270996    11.00000    0.04514    0.02594 =
         0.10916    0.01936   -0.01714   -0.00338
AFIX  43
H20   2    0.915652    0.072736    0.252965    11.00000   -1.20000
AFIX   0
C21   1    0.888527    0.048144    0.306202    11.00000    0.03855    0.03966 =
         0.04934    0.00549   -0.00501   -0.01267
C22   1    0.934047   -0.010104    0.331839    11.00000    0.05160    0.06023 =
         0.06764    0.01107    0.00321   -0.02769
AFIX  43
H22   2    0.906039   -0.003534    0.355743    11.00000   -1.20000
AFIX   0
C23   1    1.018169   -0.076123    0.322786    11.00000    0.06130    0.03889 =
         0.04585    0.01175   -0.00895   -0.01082
C24   1    1.071836   -0.087839    0.289317    11.00000    0.05307    0.04330 =
         0.07567   -0.00262   -0.01070   -0.00342
AFIX  43
H24   2    1.130265   -0.133704    0.284398    11.00000   -1.20000
AFIX   0
C25   1    0.784132    0.117424    0.315149    11.00000    0.03258    0.03597 =
         0.07201    0.00854   -0.01049   -0.02148
C26   1    0.646840    0.239791    0.286527    11.00000    0.04150    0.05776 =
         0.08226   -0.00998    0.00638    0.00037
C27   1    0.577685    0.268112    0.317367    11.00000    0.06281    0.06016 =
         0.06426   -0.00333    0.00576   -0.00400
AFIX  43
H27   2    0.590759    0.242209    0.339638    11.00000   -1.20000
AFIX   0
C28   1    0.490873    0.334871    0.313401    11.00000    0.07496    0.07528 =
         0.07028   -0.00835    0.01102    0.01487
AFIX  43
H28   2    0.439402    0.354854    0.333042    11.00000   -1.20000
AFIX   0
C29   1    0.477816    0.374557    0.279538    11.00000    0.06612    0.04495 =
         0.07290    0.01275    0.01237   -0.00344
AFIX  43
H29   2    0.424005    0.423306    0.276766    11.00000   -1.20000
AFIX   0
C30   1    0.548854    0.337966    0.250119    11.00000    0.03091    0.05813 =
         0.06075   -0.00567   -0.00049   -0.01974
C31   1    0.453638    0.433906    0.201800    11.00000    0.03408    0.04432 =
         0.09970    0.00537    0.00331    0.01958
C32   1    0.454797    0.451165    0.160911    11.00000    0.02505    0.03884 =
         0.10474    0.00813    0.01251    0.01456
AFIX  23
H32A  2    0.371216    0.426505    0.149876    11.00000   -1.20000
H32B  2    0.452799    0.511425    0.156591    11.00000   -1.20000
AFIX   0
C33   1    0.649062    0.464379    0.118337    11.00000    0.04281    0.05982 =
         0.06411    0.01546   -0.00139    0.00947
C34   1    0.723450    0.540058    0.130441    11.00000    0.04973    0.04467 =
         0.07323    0.00899   -0.00150    0.01286
C35   1    0.794805    0.584275    0.104385    11.00000    0.07112    0.04372 =
         0.06237   -0.00689    0.00607    0.01309
AFIX  43
H35   2    0.841285    0.633362    0.111392    11.00000   -1.20000
AFIX   0
C36   1    0.802935    0.561338    0.068343    11.00000    0.03880    0.03511 =
         0.06790    0.00244    0.00895   -0.00316
C37   1    0.878504    0.607585    0.041358    11.00000    0.05757    0.03981 =
         0.09462    0.01240    0.00437   -0.02449
AFIX  43
H37   2    0.931156    0.654218    0.048612    11.00000   -1.20000
AFIX   0
C38   1    0.877840    0.586956    0.005030    11.00000    0.04608    0.05633 =
         0.09841    0.01831    0.01398   -0.01140
AFIX  43
H38   2    0.931886    0.617163   -0.011531    11.00000   -1.20000
AFIX   0
C39   1    0.791508    0.517860   -0.006106    11.00000    0.06238    0.05386 =
         0.07010    0.00012    0.00914   -0.02158
AFIX  43
H39   2    0.786717    0.504126   -0.030476    11.00000   -1.20000
AFIX   0
C40   1    0.715034    0.470983    0.018412    11.00000    0.04943    0.04256 =
         0.07291   -0.00478   -0.00971    0.00687
AFIX  43
H40   2    0.659297    0.426358    0.010373    11.00000   -1.20000
AFIX   0
C41   1    0.720321    0.489949    0.055673    11.00000    0.04188    0.03357 =
         0.06709    0.00445   -0.00150    0.01759
C42   1    0.642029    0.442101    0.083539    11.00000    0.04495    0.02932 =
         0.06080   -0.00356    0.00127   -0.00261
C43   1    0.558558    0.134195    0.061893    11.00000    0.05019    0.06419 =
         0.08392   -0.00184   -0.01093   -0.00329
C44   1    0.624728    0.068894    0.068387    11.00000    0.05172    0.03772 =
         0.08170   -0.00202   -0.00771   -0.00675
C45   1    0.706317   -0.004438    0.077964    11.00000    0.05880    0.03444 =
         0.10100    0.00782   -0.01253    0.01227
C46   1    0.771703   -0.053696    0.050825    11.00000    0.11114    0.05380 =
         0.08231   -0.00535   -0.00955    0.04967
AFIX  43
H46   2    0.757565   -0.040775    0.026607    11.00000   -1.20000
AFIX   0
C47   1    0.859865   -0.123627    0.060800    11.00000    0.11200    0.07119 =
         0.08245   -0.01324    0.00302    0.05139
AFIX  43
H47   2    0.906325   -0.156623    0.043736    11.00000   -1.20000
AFIX   0
C48   1    0.871516   -0.139052    0.097922    11.00000    0.07927    0.06962 =
         0.08905    0.00370   -0.01609    0.03151
C49   1    0.811195   -0.093908    0.125143    11.00000    0.09468    0.03744 =
         0.08339    0.00320    0.00836   -0.02065
AFIX  43
H49   2    0.822901   -0.108537    0.149266    11.00000   -1.20000
AFIX   0
C50   1    0.728106   -0.022066    0.114233    11.00000    0.07185    0.03936 =
         0.11365   -0.00887    0.00465    0.01890
AFIX  43
H50   2    0.688585    0.012927    0.131692    11.00000   -1.20000
AFIX   0
C51   1    0.989961   -0.228238    0.142102    11.00000    0.11873    0.04729 =
         0.14327    0.02664   -0.02790   -0.00026
AFIX 137
H51A  2    0.902963   -0.242868    0.154041    11.00000   -1.20000
H51B  2    1.029988   -0.179079    0.153249    11.00000   -1.20000
H51C  2    1.055705   -0.274248    0.143984    11.00000   -1.20000
AFIX   0
C52   1    0.717106    0.569358    0.166942    11.00000    0.05352    0.05841 =
         0.06463   -0.00047   -0.01592    0.00325
C53   1    0.711103    0.598443    0.196310    11.00000    0.05654    0.06039 =
         0.05842    0.00107   -0.00316   -0.00113
C54   1    0.714085    0.642075    0.231666    11.00000    0.05956    0.05035 =
         0.05960   -0.00945   -0.00575    0.02394
C55   1    0.624656    0.620567    0.259613    11.00000    0.05107    0.07201 =
         0.08108   -0.01303   -0.00071    0.00884
AFIX  43
H55   2    0.556350    0.579262    0.255586    11.00000   -1.20000
AFIX   0
C56   1    0.631688    0.657661    0.293524    11.00000    0.05063    0.05664 =
         0.06561    0.00771   -0.00644   -0.00064
AFIX  43
H56   2    0.570956    0.640991    0.311989    11.00000   -1.20000
AFIX   0
C57   1    0.734772    0.721986    0.299120    11.00000    0.07779    0.06593 =
         0.04448    0.00637   -0.00202   -0.00249
C58   1    0.823725    0.742414    0.271509    11.00000    0.10858    0.08362 =
         0.06593   -0.01490    0.00240   -0.03004
AFIX  43
H58   2    0.893120    0.783134    0.275424    11.00000   -1.20000
AFIX   0
C59   1    0.815130    0.705615    0.238408    11.00000    0.06936    0.10733 =
         0.06505    0.00112    0.00799   -0.01235
AFIX  43
H59   2    0.876423    0.722548    0.220108    11.00000   -1.20000
AFIX   0
C60   1    0.674517    0.740655    0.361027    11.00000    0.13058    0.08937 =
         0.05689   -0.00298   -0.00303    0.03944
AFIX 137
H60A  2    0.692727    0.682541    0.366530    11.00000   -1.20000
H60B  2    0.575072    0.748277    0.356411    11.00000   -1.20000
H60C  2    0.702382    0.775099    0.381100    11.00000   -1.20000
AFIX   0
C71   1    0.434656    0.708754    0.073644    11.00000    0.26982    0.08440 =
         0.04232   -0.01117   -0.00571   -0.10488
AFIX  13
H71   2    0.442677    0.663423    0.091460    11.00000   -1.20000
AFIX   0
H61   2    0.763689    0.198895    0.211738    11.00000   10.12665
H62   2    0.799150    0.133035    0.179042    11.00000   10.12665
HKLF 4
 
REM  20150611ema_p
REM R1 =  0.1267 for    4188 Fo > 4sig(Fo)  and  0.2332 for all   11534 data
REM    747 parameters refined using      2 restraints
 
END  
     
WGHT      0.2000      0.0000 

REM Instructions for potential hydrogen bonds
HTAB N1 O1
EQIV $1 -x+2, y+1/2, -z+1/2
HTAB N1 O4_$1
HTAB N5 O61
HTAB N7 O8
HTAB C14 O2
HTAB C27 O6
HTAB C29 O7
EQIV $2 -x+1, y+1/2, -z+1/2
HTAB C32 O6_$2
EQIV $3 x+1/2, -y+1/2, -z
HTAB C47 Cl71_$3
EQIV $4 -x+2, y-1/2, -z+1/2
HTAB C51 O6_$4
HTAB O61 N6
HTAB O61 N2

REM Highest difference peak  0.690,  deepest hole -0.477,  1-sigma level  0.086
Q1    1   0.3340  0.8320  0.0905  11.00000  0.05    0.62
Q2    1   0.2512  0.7223  0.0307  11.00000  0.05    0.54
Q3    1   0.2183  1.0397  0.0384  11.00000  0.05    0.32
Q4    1   0.0982  1.0398  0.0851  11.00000  0.05    0.30
Q5    1   0.1428  1.2546  0.0533  11.00000  0.05    0.30
Q6    1  -0.4806  1.0391 -0.0568  11.00000  0.05    0.30
Q7    1   1.2439 -0.0738  0.2198  11.00000  0.05    0.30
Q8    1   0.8083  0.7631  0.2078  11.00000  0.05    0.29
Q9    1   0.0879  1.1074 -0.0018  11.00000  0.05    0.29
Q10   1   0.3830  0.6997  0.0686  11.00000  0.05    0.29
Q11   1  -0.1075  1.3149  0.1574  11.00000  0.05    0.29
Q12   1   0.8727  0.9356  0.2219  11.00000  0.05    0.29
Q13   1   0.5065  0.7838  0.1274  11.00000  0.05    0.28
Q14   1   0.0419  1.2629  0.1630  11.00000  0.05    0.28
Q15   1  -0.2005  1.1567  0.1374  11.00000  0.05    0.28
Q16   1   0.4036  0.8774  0.0584  11.00000  0.05    0.27
Q17   1   0.0466  1.0787  0.1013  11.00000  0.05    0.27
Q18   1   0.7670  0.7050  0.1390  11.00000  0.05    0.27
Q19   1   0.3333  0.3912  0.2805  11.00000  0.05    0.27
Q20   1   0.8541  0.4748  0.1298  11.00000  0.05    0.26
Q21   1   0.6951  0.7547  0.1442  11.00000  0.05    0.26
Q22   1   0.9773  0.6799  0.2217  11.00000  0.05    0.25
Q23   1   0.0515  0.6379  0.0746  11.00000  0.05    0.25
Q24   1   0.4301  0.7341  0.0761  11.00000  0.05    0.25
Q25   1   0.1589  1.1026  0.0582  11.00000  0.05    0.25
Q26   1   0.1601  1.2187  0.1325  11.00000  0.05    0.25
Q27   1   0.0047  0.9939 -0.1290  11.00000  0.05    0.25
Q28   1   0.4734  0.8224  0.0545  11.00000  0.05    0.25
Q29   1   0.2688  0.5420  0.2172  11.00000  0.05    0.25
Q30   1   0.2217  0.8390  0.1194  11.00000  0.05    0.25
Q31   1   0.3476  0.8042  0.0450  11.00000  0.05    0.25
Q32   1  -0.5251  1.2450  0.1173  11.00000  0.05    0.25
Q33   1   0.0808  0.6778  0.0870  11.00000  0.05    0.24
Q34   1   0.4475  0.2276  0.2940  11.00000  0.05    0.24
Q35   1   0.2218  1.0170 -0.0389  11.00000  0.05    0.24
Q36   1   0.9482  0.1249  0.2100  11.00000  0.05    0.24
Q37   1  -0.0474  1.4561  0.2186  11.00000  0.05    0.24
Q38   1   0.2996  0.3227  0.2986  11.00000  0.05    0.24
Q39   1   0.2174  1.1942  0.0386  11.00000  0.05    0.24
Q40   1  -0.2562  0.9052 -0.1075  11.00000  0.05    0.24
Q41   1   0.4158  0.7186  0.1357  11.00000  0.05    0.24
Q42   1  -0.0328  1.1980 -0.0202  11.00000  0.05    0.24
Q43   1   0.8028  0.6946  0.0536  11.00000  0.05    0.24
Q44   1   0.5053  0.1580  0.2709  11.00000  0.05    0.24
Q45   1  -0.0993  1.1187  0.0072  11.00000  0.05    0.24
Q46   1   0.4556  0.6062  0.2679  11.00000  0.05    0.24
Q47   1  -0.4182  1.3086  0.1516  11.00000  0.05    0.24
Q48   1  -0.3193  1.1561 -0.1119  11.00000  0.05    0.24
Q49   1   0.7507  0.6370  0.2322  11.00000  0.05    0.24
Q50   1  -0.1126  1.0203 -0.1643  11.00000  0.05    0.24
Q51   1  -0.2964  1.1369  0.0959  11.00000  0.05    0.24
Q52   1   0.0383  0.9818 -0.0871  11.00000  0.05    0.23
Q53   1   0.4722  0.6983  0.1005  11.00000  0.05    0.23
Q54   1   0.0726  1.0773 -0.0850  11.00000  0.05    0.23
Q55   1  -0.2133  1.2458  0.1185  11.00000  0.05    0.23
Q56   1   0.7202  0.8129  0.0231  11.00000  0.05    0.23
Q57   1   0.5209  0.6795  0.0940  11.00000  0.05    0.23
Q58   1  -0.4512  1.3649  0.1837  11.00000  0.05    0.23
Q59   1  -0.5335  1.2572  0.1591  11.00000  0.05    0.23
Q60   1   0.8811 -0.0066  0.0311  11.00000  0.05    0.23
Q61   1   0.0830  0.9233  0.0229  11.00000  0.05    0.23
Q62   1   0.1882  1.0312 -0.0128  11.00000  0.05    0.23
Q63   1   0.4387  0.4025  0.2478  11.00000  0.05    0.23
Q64   1   0.7411  0.1578  0.2640  11.00000  0.05    0.23
Q65   1  -0.1380  1.0197 -0.0951  11.00000  0.05    0.23
Q66   1   0.2108  1.1670  0.1383  11.00000  0.05    0.23
Q67   1  -0.5447  1.3498  0.1526  11.00000  0.05    0.23
Q68   1   0.8506  0.7002  0.2373  11.00000  0.05    0.23
Q69   1   0.6467  0.7073  0.1454  11.00000  0.05    0.23
Q70   1   0.0393  0.9769 -0.0470  11.00000  0.05    0.23
Q71   1  -0.2556  1.1191 -0.0825  11.00000  0.05    0.23
Q72   1   0.4172  0.7664  0.1579  11.00000  0.05    0.22
Q73   1  -0.1433  1.3042  0.1249  11.00000  0.05    0.22
Q74   1  -0.3398  1.1007 -0.0797  11.00000  0.05    0.22
Q75   1   0.0299  1.1344 -0.0851  11.00000  0.05    0.22
Q76   1   0.0042  1.0328 -0.0553  11.00000  0.05    0.22
Q77   1  -0.3915  1.1436  0.1594  11.00000  0.05    0.22
Q78   1   0.2347  1.1979  0.0675  11.00000  0.05    0.22
Q79   1   0.3775  0.8516  0.1819  11.00000  0.05    0.22
Q80   1   0.7402  0.5154  0.2241  11.00000  0.05    0.22
Q81   1   0.8376  0.2628  0.0218  11.00000  0.05    0.22
Q82   1   0.1664  0.8247  0.0279  11.00000  0.05    0.22
Q83   1   0.1657  0.9801 -0.0552  11.00000  0.05    0.22
Q84   1   0.1740  1.1484  0.1318  11.00000  0.05    0.22
Q85   1   0.3629  0.8523  0.0311  11.00000  0.05    0.22
Q86   1   0.6518  0.2844  0.2180  11.00000  0.05    0.22
Q87   1  -0.2896  1.0751  0.1777  11.00000  0.05    0.22
Q88   1   0.6420 -0.0945  0.1309  11.00000  0.05    0.22
Q89   1  -0.4764  1.1446  0.1246  11.00000  0.05    0.22
Q90   1  -0.1383  1.3988  0.1904  11.00000  0.05    0.22
Q91   1   0.4366  0.6205  0.0043  11.00000  0.05    0.22
Q92   1  -0.0104  0.8639  0.0378  11.00000  0.05    0.22
Q93   1  -0.0893  1.3970  0.2184  11.00000  0.05    0.22
Q94   1  -0.3195  0.9608 -0.0861  11.00000  0.05    0.22
Q95   1   1.0438  0.0481  0.1990  11.00000  0.05    0.22
Q96   1  -0.0922  1.1168 -0.0334  11.00000  0.05    0.21
Q97   1   0.0912  0.7461  0.0266  11.00000  0.05    0.21
Q98   1   0.6889 -0.0789  0.1658  11.00000  0.05    0.21
Q99   1   0.6158  0.8795  0.0379  11.00000  0.05    0.21
Q100  1   0.1190  0.9795  0.0450  11.00000  0.05    0.21
;

loop_
_symmetry_equiv_pos_site_id
_space_group_symop_operation_xyz
1 +X,+Y,+Z
2 1/2+X,1/2-Y,-Z
3 -X,1/2+Y,1/2-Z
4 1/2-X,-Y,1/2+Z

loop_
_atom_site_label
_atom_site_type_symbol
_atom_site_fract_x
_atom_site_fract_y
_atom_site_fract_z
_atom_site_U_iso_or_equiv
_atom_site_adp_type
_atom_site_occupancy
_atom_site_site_symmetry_multiplicity
_atom_site_calc_flag
_atom_site_refinement_flags
Cl71 Cl 0.4891(8) 0.6780(3) 0.03149(15) 0.156(3) Uani 1 4 d .
Cl72 Cl 0.5142(10) 0.8004(4) 0.08777(15) 0.201(4) Uani 1 4 d .
Cl73 Cl 0.2437(8) 0.7425(4) 0.0659(3) 0.214(4) Uani 1 4 d .
O1 O 0.7294(9) 0.2710(5) 0.08262(19) 0.054(2) Uani 1 4 d .
O2 O 1.0104(10) 0.1583(5) 0.0368(2) 0.063(2) Uani 1 4 d .
O3 O 1.1239(16) -0.1128(7) 0.2133(3) 0.130(5) Uani 1 4 d .
O4 O 1.1298(10) -0.2009(6) 0.3415(2) 0.069(3) Uani 1 4 d .
O5 O 1.0002(11) -0.1330(5) 0.3815(3) 0.078(3) Uani 1 4 d .
O6 O 0.7391(10) 0.1248(4) 0.3457(2) 0.059(2) Uani 1 4 d .
O7 O 0.3731(10) 0.4747(6) 0.2203(2) 0.072(3) Uani 1 4 d .
O8 O 0.5834(9) 0.4146(5) 0.1447(2) 0.057(2) Uani 1 4 d .
O9 O 0.9616(13) -0.2109(7) 0.1043(3) 0.098(4) Uani 1 4 d .
O10 O 0.7531(10) 0.7643(5) 0.3302(2) 0.073(3) Uani 1 4 d .
O61 O 0.7987(11) 0.1451(6) 0.2040(2) 0.073(3) Uani 1 4 d .
N1 N 0.9442(11) 0.1619(6) 0.0966(3) 0.056(3) Uani 1 4 d .
N2 N 1.0204(10) 0.0896(5) 0.1478(3) 0.046(2) Uani 1 4 d .
N3 N 1.0751(11) 0.0238(6) 0.2017(3) 0.058(3) Uani 1 4 d .
N4 N 1.0505(14) -0.1416(7) 0.3505(3) 0.071(3) Uani 1 4 d .
N5 N 0.7470(11) 0.1696(6) 0.2868(3) 0.052(3) Uani 1 4 d .
N6 N 0.6391(10) 0.2729(6) 0.2529(3) 0.048(2) Uani 1 4 d .
N7 N 0.5389(10) 0.3713(6) 0.2144(3) 0.055(3) Uani 1 4 d .
C1 C 0.5497(13) 0.3710(8) 0.0700(3) 0.052(3) Uani 1 4 d .
C2 C 0.4067(14) 0.3864(7) 0.0597(3) 0.048(3) Uani 1 4 d .
C3 C 0.3446(14) 0.4692(9) 0.0607(3) 0.060(4) Uani 1 4 d .
C4 C 0.2070(17) 0.4870(9) 0.0493(4) 0.082(5) Uani 1 4 d .
C5 C 0.1203(15) 0.4222(8) 0.0340(4) 0.068(4) Uani 1 4 d .
C6 C 0.1779(14) 0.3420(8) 0.0329(3) 0.056(4) Uani 1 4 d .
C7 C 0.3150(14) 0.3221(9) 0.0458(3) 0.060(4) Uani 1 4 d .
C8 C 0.3704(15) 0.2370(8) 0.0463(3) 0.062(4) Uani 1 4 d .
C9 C 0.5050(14) 0.2196(7) 0.0589(3) 0.047(3) Uani 1 4 d .
C10 C 0.5933(13) 0.2876(8) 0.0703(3) 0.049(3) Uani 1 4 d .
C11 C 0.8272(14) 0.2551(7) 0.0537(3) 0.061(4) Uani 1 4 d .
C12 C 0.9361(15) 0.1840(7) 0.0616(3) 0.051(3) Uani 1 4 d .
C13 C 1.0338(12) 0.0966(7) 0.1126(3) 0.047(3) Uani 1 4 d .
C14 C 1.120(2) 0.0474(10) 0.0917(4) 0.100(6) Uani 1 4 d .
C15 C 1.1977(17) -0.0168(11) 0.1094(5) 0.102(6) Uani 1 4 d .
C16 C 1.1962(15) -0.0202(10) 0.1470(4) 0.082(5) Uani 1 4 d .
C17 C 1.0961(13) 0.0283(7) 0.1647(4) 0.051(3) Uani 1 4 d .
C18 C 1.0845(16) -0.0437(10) 0.2241(4) 0.068(4) Uani 1 4 d .
C19 C 1.0373(15) -0.0286(7) 0.2616(3) 0.057(4) Uani 1 4 d .
C20 C 0.9439(14) 0.0355(7) 0.2710(4) 0.060(4) Uani 1 4 d .
C21 C 0.8885(13) 0.0481(7) 0.3062(3) 0.043(3) Uani 1 4 d .
C22 C 0.9341(14) -0.0101(8) 0.3318(3) 0.060(4) Uani 1 4 d .
C23 C 1.0182(14) -0.0761(7) 0.3228(3) 0.049(3) Uani 1 4 d .
C24 C 1.0718(14) -0.0878(8) 0.2893(3) 0.057(4) Uani 1 4 d .
C25 C 0.7841(13) 0.1174(7) 0.3151(3) 0.047(3) Uani 1 4 d .
C26 C 0.6468(14) 0.2398(8) 0.2865(4) 0.061(4) Uani 1 4 d .
C27 C 0.5777(14) 0.2681(9) 0.3174(3) 0.062(4) Uani 1 4 d .
C28 C 0.4909(16) 0.3349(9) 0.3134(3) 0.074(4) Uani 1 4 d .
C29 C 0.4778(15) 0.3746(8) 0.2795(3) 0.061(4) Uani 1 4 d .
C30 C 0.5488(13) 0.3380(8) 0.2501(3) 0.050(3) Uani 1 4 d .
C31 C 0.4536(14) 0.4339(8) 0.2018(4) 0.059(4) Uani 1 4 d .
C32 C 0.4548(12) 0.4512(7) 0.1609(3) 0.056(3) Uani 1 4 d .
C33 C 0.6491(14) 0.4644(8) 0.1183(3) 0.056(3) Uani 1 4 d .
C34 C 0.7235(14) 0.5401(8) 0.1304(3) 0.056(3) Uani 1 4 d .
C35 C 0.7948(15) 0.5843(8) 0.1044(3) 0.059(4) Uani 1 4 d .
C36 C 0.8029(13) 0.5613(7) 0.0683(3) 0.047(3) Uani 1 4 d .
C37 C 0.8785(14) 0.6076(8) 0.0414(4) 0.064(4) Uani 1 4 d .
C38 C 0.8778(14) 0.5870(8) 0.0050(4) 0.067(4) Uani 1 4 d .
C39 C 0.7915(15) 0.5179(8) -0.0061(3) 0.062(4) Uani 1 4 d .
C40 C 0.7150(14) 0.4710(7) 0.0184(3) 0.055(3) Uani 1 4 d .
C41 C 0.7203(13) 0.4900(7) 0.0557(3) 0.048(3) Uani 1 4 d .
C42 C 0.6420(13) 0.4421(7) 0.0835(3) 0.045(3) Uani 1 4 d .
C43 C 0.5586(15) 0.1342(9) 0.0619(3) 0.066(4) Uani 1 4 d .
C44 C 0.6247(15) 0.0689(8) 0.0684(3) 0.057(3) Uani 1 4 d .
C45 C 0.7063(15) -0.0044(8) 0.0780(4) 0.065(4) Uani 1 4 d .
C46 C 0.7717(18) -0.0537(8) 0.0508(4) 0.082(5) Uani 1 4 d .
C47 C 0.8599(18) -0.1236(9) 0.0608(4) 0.089(5) Uani 1 4 d .
C48 C 0.8715(17) -0.1391(10) 0.0979(4) 0.079(5) Uani 1 4 d .
C49 C 0.8112(16) -0.0939(8) 0.1251(4) 0.072(4) Uani 1 4 d .
C50 C 0.7281(16) -0.0221(8) 0.1142(4) 0.075(4) Uani 1 4 d .
C51 C 0.9900(19) -0.2282(9) 0.1421(4) 0.103(6) Uani 1 4 d .
C52 C 0.7171(14) 0.5694(8) 0.1669(4) 0.059(4) Uani 1 4 d .
C53 C 0.7111(15) 0.5984(8) 0.1963(3) 0.058(4) Uani 1 4 d .
C54 C 0.7141(16) 0.6421(8) 0.2317(3) 0.057(4) Uani 1 4 d .
C55 C 0.6247(15) 0.6206(9) 0.2596(4) 0.068(4) Uani 1 4 d .
C56 C 0.6317(14) 0.6577(8) 0.2935(3) 0.058(4) Uani 1 4 d .
C57 C 0.7348(17) 0.7220(9) 0.2991(3) 0.063(4) Uani 1 4 d .
C58 C 0.8237(18) 0.7424(9) 0.2715(4) 0.086(5) Uani 1 4 d .
C59 C 0.8151(16) 0.7056(10) 0.2384(4) 0.081(5) Uani 1 4 d .
C60 C 0.6745(18) 0.7407(9) 0.3610(3) 0.092(6) Uani 1 4 d .
C71 C 0.435(2) 0.7087(10) 0.0736(3) 0.132(10) Uani 1 4 d .
H1 H 0.89035 0.18938 0.11124 0.0675 Uiso 1 4 calc R
H3 H 1.05272 0.0707 0.21194 0.0694 Uiso 1 4 calc R
H3A H 0.39968 0.51345 0.06934 0.0724 Uiso 1 4 calc R
H4 H 0.17112 0.54132 0.05173 0.0987 Uiso 1 4 calc R
H5A H 0.02964 0.43343 0.02524 0.0812 Uiso 1 4 calc R
H5 H 0.7887 0.15932 0.26662 0.0623 Uiso 1 4 calc R
H6 H 0.12342 0.29877 0.02304 0.0677 Uiso 1 4 calc R
H7 H 0.59453 0.34858 0.19867 0.0656 Uiso 1 4 calc R
H8 H 0.31387 0.193 0.03797 0.0742 Uiso 1 4 calc R
H11A H 0.87859 0.30661 0.04847 0.0731 Uiso 1 4 calc R
H11B H 0.77363 0.24014 0.03229 0.0731 Uiso 1 4 calc R
H14 H 1.12801 0.05596 0.06699 0.1195 Uiso 1 4 calc R
H15 H 1.24882 -0.05629 0.09609 0.1225 Uiso 1 4 calc R
H16 H 1.26009 -0.05372 0.15968 0.0979 Uiso 1 4 calc R
H20 H 0.91565 0.07274 0.25297 0.0721 Uiso 1 4 calc R
H22 H 0.90604 -0.00353 0.35574 0.0718 Uiso 1 4 calc R
H24 H 1.13027 -0.1337 0.2844 0.0688 Uiso 1 4 calc R
H27 H 0.59076 0.24221 0.33964 0.0749 Uiso 1 4 calc R
H28 H 0.4394 0.35485 0.33304 0.0882 Uiso 1 4 calc R
H29 H 0.42401 0.42331 0.27677 0.0736 Uiso 1 4 calc R
H32A H 0.37122 0.42651 0.14988 0.0674 Uiso 1 4 calc R
H32B H 0.4528 0.51143 0.15659 0.0674 Uiso 1 4 calc R
H35 H 0.84129 0.63336 0.11139 0.0709 Uiso 1 4 calc R
H37 H 0.93116 0.65422 0.04861 0.0768 Uiso 1 4 calc R
H38 H 0.93189 0.61716 -0.01153 0.0803 Uiso 1 4 calc R
H39 H 0.78672 0.50413 -0.03048 0.0745 Uiso 1 4 calc R
H40 H 0.6593 0.42636 0.01037 0.0660 Uiso 1 4 calc R
H46 H 0.75757 -0.04078 0.02661 0.0989 Uiso 1 4 calc R
H47 H 0.90632 -0.15662 0.04374 0.1062 Uiso 1 4 calc R
H49 H 0.8229 -0.10854 0.14927 0.0862 Uiso 1 4 calc R
H50 H 0.68858 0.01293 0.13169 0.0899 Uiso 1 4 calc R
H51A H 0.90296 -0.24287 0.15404 0.1237 Uiso 1 4 calc R
H51B H 1.02999 -0.17908 0.15325 0.1237 Uiso 1 4 calc R
H51C H 1.05571 -0.27425 0.14398 0.1237 Uiso 1 4 calc R
H55 H 0.55635 0.57926 0.25559 0.0817 Uiso 1 4 calc R
H56 H 0.57096 0.64099 0.31199 0.0691 Uiso 1 4 calc R
H58 H 0.89312 0.78313 0.27542 0.1032 Uiso 1 4 calc R
H59 H 0.87642 0.72255 0.22011 0.0967 Uiso 1 4 calc R
H60A H 0.69273 0.68254 0.36653 0.1107 Uiso 1 4 calc R
H60B H 0.57507 0.74828 0.35641 0.1107 Uiso 1 4 calc R
H60C H 0.70238 0.7751 0.3811 0.1107 Uiso 1 4 calc R
H61 H 0.764(17) 0.199(5) 0.212(4) 0.1266 Uiso 1 4 d .
H62 H 0.799(17) 0.133(9) 0.1790(13) 0.1266 Uiso 1 4 d .
H71 H 0.44268 0.66342 0.09146 0.1586 Uiso 1 4 calc R

loop_
_atom_site_aniso_label
_atom_site_aniso_U_11
_atom_site_aniso_U_22
_atom_site_aniso_U_33
_atom_site_aniso_U_12
_atom_site_aniso_U_13
_atom_site_aniso_U_23
Cl71 0.194(7) 0.098(4) 0.174(5) 0.029(5) 0.024(5) -0.006(3)
Cl72 0.319(11) 0.144(6) 0.139(5) -0.085(7) -0.023(6) 0.014(4)
Cl73 0.110(6) 0.116(5) 0.415(12) 0.003(5) 0.023(7) 0.064(6)
O1 0.055(6) 0.043(5) 0.064(5) 0.005(5) 0.004(4) 0.000(4)
O2 0.068(7) 0.050(6) 0.071(6) 0.002(5) 0.003(5) 0.006(4)
O3 0.204(15) 0.094(9) 0.094(8) 0.086(10) 0.033(9) 0.026(6)
O4 0.059(7) 0.041(6) 0.108(7) 0.010(5) 0.001(5) 0.010(5)
O5 0.089(9) 0.055(6) 0.091(7) 0.006(6) -0.010(6) 0.003(5)
O6 0.071(7) 0.033(5) 0.074(6) -0.013(5) 0.011(5) -0.004(4)
O7 0.054(7) 0.065(7) 0.097(7) 0.026(6) 0.001(5) 0.003(5)
O8 0.059(6) 0.041(5) 0.070(5) 0.008(5) 0.007(5) 0.004(4)
O9 0.113(11) 0.072(8) 0.110(8) 0.027(8) 0.004(7) -0.003(6)
O10 0.076(8) 0.065(6) 0.080(6) 0.006(6) 0.012(5) -0.010(5)
O61 0.052(7) 0.071(7) 0.095(7) 0.015(6) -0.005(6) 0.009(6)
N1 0.054(8) 0.034(6) 0.081(7) -0.003(6) 0.001(6) -0.003(5)
N2 0.034(6) 0.033(6) 0.070(7) -0.000(5) -0.009(5) -0.007(4)
N3 0.051(8) 0.036(6) 0.087(8) 0.013(6) -0.003(6) 0.005(5)
N4 0.067(10) 0.059(8) 0.087(9) -0.015(7) -0.029(7) -0.004(7)
N5 0.047(7) 0.038(6) 0.071(7) 0.002(6) -0.002(5) 0.005(5)
N6 0.023(6) 0.035(6) 0.088(7) 0.003(5) -0.000(5) 0.008(5)
N7 0.042(7) 0.055(7) 0.067(7) 0.020(6) 0.005(5) -0.012(5)
C1 0.039(9) 0.047(8) 0.070(8) -0.020(7) 0.000(6) 0.007(6)
C2 0.043(8) 0.038(7) 0.063(8) 0.013(6) 0.005(6) -0.002(5)
C3 0.037(9) 0.061(9) 0.084(9) 0.001(7) 0.003(7) 0.021(7)
C4 0.058(11) 0.050(10) 0.139(13) 0.019(9) 0.019(9) 0.033(8)
C5 0.036(9) 0.041(9) 0.126(12) 0.001(7) 0.017(8) 0.012(8)
C6 0.059(10) 0.051(9) 0.058(8) -0.018(7) 0.001(6) -0.001(6)
C7 0.051(10) 0.059(10) 0.069(8) 0.017(8) -0.008(7) -0.008(6)
C8 0.068(11) 0.047(9) 0.071(8) -0.004(8) 0.012(7) 0.008(6)
C9 0.042(8) 0.039(7) 0.061(7) 0.013(7) 0.003(6) -0.006(6)
C10 0.023(7) 0.047(8) 0.076(8) 0.006(6) 0.004(6) 0.011(6)
C11 0.048(9) 0.032(7) 0.103(10) 0.005(7) -0.006(7) 0.002(6)
C12 0.066(10) 0.031(7) 0.056(8) -0.012(7) 0.000(7) -0.009(6)
C13 0.018(7) 0.044(7) 0.080(9) 0.009(6) -0.010(6) -0.013(6)
C14 0.137(17) 0.079(12) 0.083(10) 0.061(12) -0.001(10) 0.018(8)
C15 0.068(13) 0.107(15) 0.131(15) 0.048(12) 0.013(10) -0.007(11)
C16 0.048(10) 0.109(13) 0.088(11) 0.039(9) 0.005(8) 0.035(9)
C17 0.028(8) 0.040(7) 0.085(9) 0.008(6) 0.001(6) -0.008(6)
C18 0.060(10) 0.062(10) 0.081(10) 0.004(8) 0.006(8) -0.003(8)
C19 0.067(10) 0.031(7) 0.074(9) 0.007(7) 0.001(7) 0.010(6)
C20 0.045(9) 0.026(7) 0.109(10) -0.003(6) -0.017(7) 0.019(6)
C21 0.039(8) 0.040(7) 0.049(7) -0.013(6) -0.005(6) 0.005(5)
C22 0.052(10) 0.060(9) 0.068(8) -0.028(8) 0.003(7) 0.011(7)
C23 0.061(9) 0.039(7) 0.046(7) -0.011(7) -0.009(6) 0.012(5)
C24 0.053(9) 0.043(8) 0.076(9) -0.003(7) -0.011(7) -0.003(6)
C25 0.033(8) 0.036(7) 0.072(9) -0.021(6) -0.010(6) 0.009(6)
C26 0.042(9) 0.058(9) 0.082(10) 0.000(7) 0.006(7) -0.010(7)
C27 0.063(10) 0.060(10) 0.064(8) -0.004(8) 0.006(7) -0.003(7)
C28 0.075(12) 0.075(11) 0.070(9) 0.015(10) 0.011(8) -0.008(7)
C29 0.066(10) 0.045(8) 0.073(9) -0.003(8) 0.012(7) 0.013(6)
C30 0.031(8) 0.058(9) 0.061(8) -0.020(7) -0.000(6) -0.006(6)
C31 0.034(9) 0.044(8) 0.100(11) 0.020(7) 0.003(7) 0.005(7)
C32 0.025(8) 0.039(7) 0.105(10) 0.015(6) 0.013(6) 0.008(6)
C33 0.043(9) 0.060(9) 0.064(9) 0.009(7) -0.001(6) 0.015(7)
C34 0.050(9) 0.045(8) 0.073(9) 0.013(7) -0.002(7) 0.009(6)
C35 0.071(11) 0.044(8) 0.062(8) 0.013(8) 0.006(7) -0.007(6)
C36 0.039(8) 0.035(7) 0.068(8) -0.003(6) 0.009(6) 0.002(5)
C37 0.058(10) 0.040(8) 0.095(10) -0.024(7) 0.004(8) 0.012(7)
C38 0.046(9) 0.056(10) 0.098(11) -0.011(8) 0.014(8) 0.018(7)
C39 0.062(10) 0.054(9) 0.070(8) -0.022(8) 0.009(7) 0.000(6)
C40 0.049(9) 0.043(8) 0.073(9) 0.007(7) -0.010(7) -0.005(6)
C41 0.042(8) 0.034(7) 0.067(8) 0.018(6) -0.002(6) 0.004(5)
C42 0.045(8) 0.029(7) 0.061(8) -0.003(6) 0.001(6) -0.004(5)
C43 0.050(10) 0.064(10) 0.084(9) -0.003(8) -0.011(7) -0.002(7)
C44 0.052(10) 0.038(8) 0.082(9) -0.007(7) -0.008(7) -0.002(6)
C45 0.059(10) 0.034(8) 0.101(11) 0.012(7) -0.013(8) 0.008(7)
C46 0.111(15) 0.054(9) 0.082(10) 0.050(10) -0.010(9) -0.005(7)
C47 0.112(15) 0.071(11) 0.082(10) 0.051(11) 0.003(10) -0.013(8)
C48 0.079(13) 0.070(11) 0.089(11) 0.032(10) -0.016(9) 0.004(8)
C49 0.095(13) 0.037(8) 0.083(10) -0.021(9) 0.008(9) 0.003(7)
C50 0.072(12) 0.039(9) 0.114(12) 0.019(8) 0.005(9) -0.009(8)
C51 0.119(16) 0.047(10) 0.143(14) -0.000(11) -0.028(12) 0.027(9)
C52 0.054(9) 0.058(9) 0.065(9) 0.003(7) -0.016(7) -0.000(7)
C53 0.057(10) 0.060(9) 0.058(8) -0.001(8) -0.003(7) 0.001(6)
C54 0.060(10) 0.050(9) 0.060(8) 0.024(8) -0.006(7) -0.009(6)
C55 0.051(10) 0.072(11) 0.081(10) 0.009(8) -0.001(8) -0.013(7)
C56 0.051(10) 0.057(9) 0.066(8) -0.001(8) -0.006(7) 0.008(6)
C57 0.078(11) 0.066(10) 0.044(7) -0.002(9) -0.002(7) 0.006(6)
C58 0.109(15) 0.084(12) 0.066(9) -0.030(11) 0.002(9) -0.015(8)
C59 0.069(12) 0.107(14) 0.065(10) -0.012(11) 0.008(8) 0.001(8)
C60 0.131(16) 0.089(12) 0.057(9) 0.039(11) -0.003(9) -0.003(7)
C71 0.27(3) 0.084(12) 0.042(8) -0.105(16) -0.006(11) -0.011(7)

loop_
_atom_type_symbol
_atom_type_description
_atom_type_scat_dispersion_real
_atom_type_scat_dispersion_imag
_atom_type_scat_source
C C 0.0033 0.0016
;
International Tables for Crystallography
(Vol. C, Tables 4.2.6.8 and 6.1.1.4)
;
H H 0.0000 0.0000
;
International Tables for Crystallography
(Vol. C, Table 6.1.1.4)
;
Cl Cl 0.1484 0.1585
;
International Tables for Crystallography
(Vol. C, Tables 4.2.6.8 and 6.1.1.4)
;
N N 0.0061 0.0033
;
International Tables for Crystallography
(Vol. C, Tables 4.2.6.8 and 6.1.1.4)
;
O O 0.0106 0.0060
;
International Tables for Crystallography
(Vol. C, Tables 4.2.6.8 and 6.1.1.4)
;

loop_
_geom_angle_atom_site_label_1
_geom_angle_atom_site_label_2
_geom_angle_atom_site_label_3
_geom_angle
_geom_angle_publ_flag
C10 O1 C11 112.4(8) yes
C32 O8 C33 115.2(9) yes
C48 O9 C51 114.7(11) yes
C57 O10 C60 119.6(11) yes
C12 N1 C13 127.5(10) yes
C13 N2 C17 117.8(10) yes
C17 N3 C18 129.6(11) yes
O4 N4 O5 123.8(11) yes
O4 N4 C23 117.5(11) yes
O5 N4 C23 118.7(11) yes
C25 N5 C26 128.8(10) yes
C26 N6 C30 113.8(10) yes
C30 N7 C31 128.8(10) yes
C2 C1 C10 116.6(11) yes
C2 C1 C42 120.5(11) yes
C10 C1 C42 122.6(11) yes
C1 C2 C3 122.4(11) yes
C1 C2 C7 123.0(11) yes
C3 C2 C7 114.5(11) yes
C2 C3 C4 123.8(12) yes
C3 C4 C5 120.4(13) yes
C4 C5 C6 116.7(13) yes
C5 C6 C7 123.6(12) yes
C2 C7 C6 120.9(12) yes
C2 C7 C8 116.3(12) yes
C6 C7 C8 122.8(12) yes
C7 C8 C9 121.5(12) yes
C8 C9 C10 119.0(11) yes
C8 C9 C43 122.2(12) yes
C10 C9 C43 118.8(11) yes
O1 C10 C1 117.3(10) yes
O1 C10 C9 119.5(11) yes
C1 C10 C9 123.2(11) yes
O1 C11 C12 114.3(10) yes
O2 C12 N1 127.1(12) yes
O2 C12 C11 118.6(10) yes
N1 C12 C11 114.1(10) yes
N1 C13 N2 114.0(10) yes
N1 C13 C14 121.2(11) yes
N2 C13 C14 124.7(11) yes
C13 C14 C15 117.2(13) yes
C14 C15 C16 118.9(15) yes
C15 C16 C17 117.4(13) yes
N2 C17 N3 114.7(10) yes
N2 C17 C16 122.5(12) yes
N3 C17 C16 122.5(12) yes
O3 C18 N3 121.6(12) yes
O3 C18 C19 123.0(13) yes
N3 C18 C19 115.4(12) yes
C18 C19 C20 122.9(12) yes
C18 C19 C24 120.0(11) yes
C20 C19 C24 116.5(11) yes
C19 C20 C21 124.4(11) yes
C20 C21 C22 114.9(11) yes
C20 C21 C25 122.9(10) yes
C22 C21 C25 122.2(10) yes
C21 C22 C23 121.6(11) yes
N4 C23 C22 119.1(10) yes
N4 C23 C24 117.4(11) yes
C22 C23 C24 123.5(11) yes
C19 C24 C23 118.9(11) yes
O6 C25 N5 124.2(11) yes
O6 C25 C21 120.1(10) yes
N5 C25 C21 115.7(10) yes
N5 C26 N6 109.8(10) yes
N5 C26 C27 122.9(11) yes
N6 C26 C27 127.3(12) yes
C26 C27 C28 116.7(12) yes
C27 C28 C29 120.1(12) yes
C28 C29 C30 117.7(12) yes
N6 C30 N7 113.4(10) yes
N6 C30 C29 124.1(11) yes
N7 C30 C29 122.4(11) yes
O7 C31 N7 124.4(12) yes
O7 C31 C32 117.9(11) yes
N7 C31 C32 117.6(11) yes
O8 C32 C31 109.7(9) yes
O8 C33 C34 117.4(10) yes
O8 C33 C42 120.1(11) yes
C34 C33 C42 122.4(11) yes
C33 C34 C35 116.1(11) yes
C33 C34 C52 122.5(11) yes
C35 C34 C52 121.4(11) yes
C34 C35 C36 124.9(12) yes
C35 C36 C37 124.5(11) yes
C35 C36 C41 119.1(11) yes
C37 C36 C41 116.1(10) yes
C36 C37 C38 123.8(11) yes
C37 C38 C39 117.7(12) yes
C38 C39 C40 121.5(11) yes
C39 C40 C41 120.7(11) yes
C36 C41 C40 120.0(10) yes
C36 C41 C42 116.2(10) yes
C40 C41 C42 123.7(10) yes
C1 C42 C33 123.1(11) yes
C1 C42 C41 116.0(10) yes
C33 C42 C41 120.8(11) yes
C9 C43 C44 167.4(14) yes
C43 C44 C45 176.2(13) yes
C44 C45 C46 120.3(13) yes
C44 C45 C50 118.7(12) yes
C46 C45 C50 120.9(12) yes
C45 C46 C47 119.7(12) yes
C46 C47 C48 115.7(13) yes
O9 C48 C47 110.3(13) yes
O9 C48 C49 122.6(13) yes
C47 C48 C49 127.1(14) yes
C48 C49 C50 115.8(13) yes
C45 C50 C49 120.8(13) yes
C34 C52 C53 176.0(13) yes
C52 C53 C54 173.8(14) yes
C53 C54 C55 122.5(12) yes
C53 C54 C59 120.3(12) yes
C55 C54 C59 117.2(11) yes
C54 C55 C56 123.1(13) yes
C55 C56 C57 117.9(12) yes
O10 C57 C56 124.8(12) yes
O10 C57 C58 116.5(13) yes
C56 C57 C58 118.7(12) yes
C57 C58 C59 122.6(14) yes
C54 C59 C58 120.5(13) yes
Cl71 C71 Cl72 112.8(11) yes
Cl71 C71 Cl73 103.0(9) yes
Cl72 C71 Cl73 102.7(9) yes

loop_
_geom_bond_atom_site_label_1
_geom_bond_atom_site_label_2
_geom_bond_distance
_geom_bond_publ_flag
Cl71 C71 1.751(15) yes
Cl72 C71 1.753(19) yes
Cl73 C71 1.94(2) yes
O1 C10 1.416(15) yes
O1 C11 1.466(15) yes
O2 C12 1.250(15) yes
O3 C18 1.25(2) yes
O4 N4 1.273(15) yes
O5 N4 1.274(16) yes
O6 C25 1.241(15) yes
O7 C31 1.237(16) yes
O8 C32 1.502(15) yes
O8 C33 1.431(15) yes
O9 C48 1.47(2) yes
O9 C51 1.482(19) yes
O10 C57 1.372(16) yes
O10 C60 1.443(17) yes
N1 C12 1.374(16) yes
N1 C13 1.493(15) yes
N2 C13 1.345(16) yes
N2 C17 1.387(15) yes
N3 C17 1.415(17) yes
N3 C18 1.388(18) yes
N4 C23 1.524(17) yes
N5 C25 1.411(16) yes
N5 C26 1.490(17) yes
N6 C26 1.384(17) yes
N6 C30 1.369(16) yes
N7 C30 1.459(15) yes
N7 C31 1.389(16) yes
C1 C2 1.450(18) yes
C1 C10 1.414(18) yes
C1 C42 1.542(17) yes
C2 C3 1.469(19) yes
C2 C7 1.463(18) yes
C3 C4 1.42(2) yes
C4 C5 1.46(2) yes
C5 C6 1.414(19) yes
C6 C7 1.443(19) yes
C7 C8 1.478(19) yes
C8 C9 1.408(19) yes
C9 C10 1.457(18) yes
C9 C43 1.480(19) yes
C11 C12 1.585(18) yes
C13 C14 1.40(2) yes
C14 C15 1.44(2) yes
C15 C16 1.43(2) yes
C16 C17 1.412(19) yes
C18 C19 1.510(18) yes
C19 C20 1.419(18) yes
C19 C24 1.459(17) yes
C20 C21 1.449(17) yes
C21 C22 1.423(17) yes
C21 C25 1.544(17) yes
C22 C23 1.384(18) yes
C23 C24 1.381(17) yes
C26 C27 1.420(19) yes
C27 C28 1.37(2) yes
C28 C29 1.439(18) yes
C29 C30 1.435(17) yes
C31 C32 1.573(18) yes
C33 C34 1.492(19) yes
C33 C42 1.367(17) yes
C34 C35 1.399(18) yes
C34 C52 1.462(18) yes
C35 C36 1.416(16) yes
C36 C37 1.460(18) yes
C36 C41 1.483(17) yes
C37 C38 1.42(2) yes
C38 C39 1.456(19) yes
C39 C40 1.407(18) yes
C40 C41 1.444(16) yes
C41 C42 1.510(17) yes
C43 C44 1.26(2) yes
C44 C45 1.469(19) yes
C45 C46 1.44(2) yes
C45 C50 1.42(2) yes
C46 C47 1.46(2) yes
C47 C48 1.43(2) yes
C48 C49 1.39(2) yes
C49 C50 1.47(2) yes
C52 C53 1.209(18) yes
C53 C54 1.514(17) yes
C54 C55 1.407(19) yes
C54 C59 1.44(2) yes
C55 C56 1.419(18) yes
C56 C57 1.45(2) yes
C57 C58 1.39(2) yes
C58 C59 1.39(2) yes
